data_1511423
loop_
_publ_author_name
'Blaschkowski, B.'
'Meyer, H.J.'

_publ_section_title
;
 Electronic conditions of diatomic (B N) anions in the structure of Ca Ni
 B N
;
_journal_name_full 'Zeitschrift fuer Anorganische und Allgemeine Chemie'
_journal_page_first 1249
_journal_page_last 1254
_journal_paper_doi 10.1002/1521-3749(200206)628:6<1249::AID-ZAAC1249>3.0.CO;2-S
_journal_volume 628
_journal_year 2002
_chemical_formula_sum 'B0.97 Ca N0.94 Ni'
_chemical_name_systematic 'Ca Ni (B0.97 N0.94)'
_space_group_IT_number 129
_symmetry_space_group_name_Hall '-P 4a 2a'
_symmetry_space_group_name_H-M 'P 4/n m m :2'
_cell_angle_alpha 90
_cell_angle_beta 90
_cell_angle_gamma 90
_cell_formula_units_Z 2
_cell_length_a 3.5324
_cell_length_b 3.5324
_cell_length_c 7.6359
_cell_volume 95.280
_citation_journal_id_ASTM ZAACAB
_cod_data_source_file boron0-1_57.cif
_cod_data_source_block B0.97Ca1N0.94Ni1
_cod_original_cell_volume 95.27961
_cod_original_formula_sum 'B0.97 Ca1 N0.94 Ni1'
_cod_database_code 1511423

loop_
_symmetry_equiv_pos_as_xyz
x,y,z
-y+1/2,x,z
-x+1/2,-y+1/2,z
y,-x+1/2,z
x+1/2,-y,-z
y+1/2,x+1/2,-z
-x,y+1/2,-z
-y,-x,-z
-x,-y,-z
y-1/2,-x,-z
x-1/2,y-1/2,-z
-y,x-1/2,-z
-x-1/2,y,z
-y-1/2,-x-1/2,z
x,-y-1/2,z
y,x,z

loop_
_atom_site_label
_atom_site_type_symbol
_atom_site_fract_x
_atom_site_fract_y
_atom_site_fract_z
_atom_site_occupancy
_atom_site_U_iso_or_equiv
Ca1 Ca+2 0.25 0.25 0.3407 1 0.0
B1 B+1 0.25 0.25 0.8429 0.97 0.0
Ni1 Ni 0.75 0.25 0 1 0.0
N1 N-3 0.25 0.25 0.662 0.94 0.0
